data_2222097
loop_
_publ_author_name
'Shin, Dong Hoon'
'Han, Sim-Hee'
'Kim, Pan-Gi'
'Kim, Cheal'
'Kim, Youngmee'

_publ_section_title
;A neutral cubane with a Zn^II^~4~O~4~ core:
 tetrabenzoatotetrakis(\m~3~-hydroxydi-2-pyridylmethanolato)tetrazinc(II)--acetone--methanol
 (1/2/1)
;
_journal_coeditor_code LH2815
_journal_issue 6
_journal_name_full 'Acta Crystallographica Section E'
_journal_page_first m658
_journal_page_last m659
_journal_paper_doi 10.1107/S1600536809017772
_journal_volume 65
_journal_year 2009
_chemical_formula_iupac '[Zn4 (C11 H9 N2 O2)4 (C7 H5 O2)4], 2C3 H6 O, C H4 O'
_chemical_formula_moiety 'C72 H56 N8 O16 Zn4, 2(C3 H6 O), C H4 O'
_chemical_formula_sum 'C316 H288 N32 O76 Zn16'
_chemical_formula_weight 6795.70
_chemical_name_systematic
;
Tetrabenzoatotetrakis(\m~3~-hydroxydi-2-pyridylmethanolato)tetrazinc(II)--
acetone--methanol (1/2/1)
;
_space_group_IT_number 122
_symmetry_cell_setting tetragonal
_symmetry_space_group_name_Hall 'I -4 2bw'
_symmetry_space_group_name_H-M 'I -4 2 d'
_atom_sites_solution_hydrogens geom
_atom_sites_solution_primary direct
_atom_sites_solution_secondary difmap
_audit_creation_method SHELXTL
_cell_angle_alpha 90.00
_cell_angle_beta 90.00
_cell_angle_gamma 90.00
_cell_formula_units_Z 1
_cell_length_a 14.3201(4)
_cell_length_b 14.3201(4)
_cell_length_c 37.730(2)
_cell_measurement_reflns_used 8208
_cell_measurement_temperature 170(2)
_cell_measurement_theta_max 26.97
_cell_measurement_theta_min 2.84
_cell_volume 7737.1(5)
_computing_cell_refinement 'SAINT (Bruker, 1997)'
_computing_data_collection 'SMART (Bruker, 1997)'
_computing_data_reduction 'SAINT (Bruker, 1997)'
_computing_molecular_graphics 'SHELXTL (Sheldrick, 2008)'
_computing_publication_material 'SHELXTL (Sheldrick, 2008)'
_computing_structure_refinement 'SHELXL97 (Sheldrick, 2008)'
_computing_structure_solution 'SHELXS97 (Sheldrick, 2008)'
_diffrn_ambient_temperature 170(2)
_diffrn_measured_fraction_theta_full 0.983
_diffrn_measured_fraction_theta_max 0.983
_diffrn_measurement_device_type 'Bruker SMART CCD'
_diffrn_measurement_method '\f and \w'
_diffrn_radiation_monochromator graphite
_diffrn_radiation_source 'fine-focus sealed tube'
_diffrn_radiation_type MoK\a
_diffrn_radiation_wavelength 0.71073
_diffrn_reflns_av_R_equivalents 0.0291
_diffrn_reflns_av_sigmaI/netI 0.0336
_diffrn_reflns_limit_h_max 18
_diffrn_reflns_limit_h_min -18
_diffrn_reflns_limit_k_max 18
_diffrn_reflns_limit_k_min -9
_diffrn_reflns_limit_l_max 48
_diffrn_reflns_limit_l_min -48
_diffrn_reflns_number 22787
_diffrn_reflns_theta_full 28.29
_diffrn_reflns_theta_max 28.29
_diffrn_reflns_theta_min 1.52
_diffrn_standards_number 0
_exptl_absorpt_coefficient_mu 1.301
_exptl_absorpt_correction_T_max 0.937
_exptl_absorpt_correction_T_min 0.883
_exptl_absorpt_correction_type multi-scan
_exptl_absorpt_process_details '(SADABS; Bruker, 1997)'
_exptl_crystal_colour colorless
_exptl_crystal_density_diffrn 1.458
_exptl_crystal_density_method 'not measured'
_exptl_crystal_description polyhedron
_exptl_crystal_F_000 3496
_exptl_crystal_size_max 0.10
_exptl_crystal_size_mid 0.08
_exptl_crystal_size_min 0.05
_refine_diff_density_max 1.373
_refine_diff_density_min -0.416
_refine_ls_abs_structure_details 'Flack (1983), 2045 Friedel pairs'
_refine_ls_abs_structure_Flack 0.002(13)
_refine_ls_extinction_method none
_refine_ls_goodness_of_fit_ref 1.091
_refine_ls_hydrogen_treatment constr
_refine_ls_matrix_type full
_refine_ls_number_parameters 245
_refine_ls_number_reflns 4628
_refine_ls_number_restraints 5
_refine_ls_restrained_S_all 1.092
_refine_ls_R_factor_all 0.0374
_refine_ls_R_factor_gt 0.0341
_refine_ls_shift/su_max 0.001
_refine_ls_shift/su_mean 0.000
_refine_ls_structure_factor_coef Fsqd
_refine_ls_weighting_details 'calc w=1/[\s^2^(Fo^2^)+(0.0787P)^2^+0.4409P] where P=(Fo^2^+2Fc^2^)/3'
_refine_ls_weighting_scheme calc
_refine_ls_wR_factor_gt 0.1084
_refine_ls_wR_factor_ref 0.1098
_reflns_number_gt 4279
_reflns_number_total 4628
_reflns_threshold_expression I>2\s(I)
_cod_data_source_file lh2815.cif
_cod_data_source_block I
_cod_depositor_comments
;
The following automatic conversions were performed:
'_symmetry_cell_setting' value 'Tetragonal' changed to 'tetragonal'
according to '/home/saulius/struct/CIF-dictionaries/cif_core.dic'
dictionary named 'cif_core.dic' version 2.4.1 from 2010-06-29.

Automatic conversion script
Id: cif_fix_enum 1527 2010-12-29 10:47:43Z saulius 

The following automatic conversions were performed:

'_symmetry_cell_setting' value 'Tetragonal' changed to 'tetragonal'
according to /home/saulius/struct/CIF-dictionaries/cif_core.dic
dictionary named 'cif_core.dic' version 2.4.1 from 2010-06-29.

Automatic conversion script
Id: cif_fix_values 1715 2011-07-08 13:25:40Z adriana 
;
_cod_database_code 2222097
_cod_database_fobs_code 2222097

loop_
_symmetry_equiv_pos_as_xyz
'x, y, z'
'y, -x, -z'
'-x, -y, z'
'-y, x, -z'
'x, -y+1/2, -z+1/4'
'-y+1/2, -x, z+3/4'
'-x, y+1/2, -z+1/4'
'y+1/2, x, z+3/4'
'x+1/2, y+1/2, z+1/2'
'y+1/2, -x+1/2, -z+1/2'
'-x+1/2, -y+1/2, z+1/2'
'-y+1/2, x+1/2, -z+1/2'
'x+1/2, -y+1, -z+3/4'
'-y+1, -x+1/2, z+5/4'
'-x+1/2, y+1, -z+3/4'
'y+1, x+1/2, z+5/4'

loop_
_atom_site_type_symbol
_atom_site_label
_atom_site_fract_x
_atom_site_fract_y
_atom_site_fract_z
_atom_site_U_iso_or_equiv
_atom_site_adp_type
_atom_site_calc_flag
_atom_site_refinement_flags
_atom_site_occupancy
_atom_site_disorder_assembly
_atom_site_disorder_group
Zn Zn1 0.61621(2) 0.51226(2) 0.470190(8) 0.01677(10) Uani d . 1 . .
O O1 0.50301(15) 0.59983(13) 0.47540(5) 0.0177(4) Uani d . 1 . .
O O2 0.53176(14) 0.75354(15) 0.45808(6) 0.0237(5) Uani d . 1 . .
H H2O 0.5908 0.7429 0.4575 0.036 Uiso d R 1 . .
O O3 0.73924(15) 0.58089(15) 0.47172(6) 0.0257(4) Uani d . 1 . .
O O4 0.71640(16) 0.73233(17) 0.46138(9) 0.0390(6) Uani d . 1 . .
N N1 0.58789(18) 0.55925(18) 0.41603(6) 0.0197(5) Uani d . 1 . .
N N2 0.67260(17) 0.38313(19) 0.45377(6) 0.0204(5) Uani d . 1 . .
C C1 0.6300(2) 0.5287(2) 0.38641(8) 0.0262(6) Uani d . 1 . .
H H1 0.6712 0.4768 0.3881 0.031 Uiso calc R 1 . .
C C2 0.6162(3) 0.5691(3) 0.35381(9) 0.0366(8) Uani d . 1 . .
H H2 0.6465 0.5455 0.3333 0.044 Uiso calc R 1 . .
C C3 0.5566(3) 0.6455(3) 0.35178(10) 0.0404(10) Uani d . 1 . .
H H3 0.5448 0.6748 0.3296 0.049 Uiso calc R 1 . .
C C4 0.5141(3) 0.6789(3) 0.38253(8) 0.0331(8) Uani d . 1 . .
H H4 0.4741 0.7318 0.3818 0.040 Uiso calc R 1 . .
C C5 0.5320(2) 0.6328(2) 0.41431(8) 0.0210(6) Uani d . 1 . .
C C6 0.4901(2) 0.6676(2) 0.44992(7) 0.0187(5) Uani d . 1 . .
C C7 0.6154(2) 0.3128(2) 0.44535(7) 0.0192(5) Uani d . 1 . .
C C8 0.6484(2) 0.2278(2) 0.43286(9) 0.0256(6) Uani d . 1 . .
H H8 0.6064 0.1783 0.4277 0.031 Uiso calc R 1 . .
C C9 0.7445(3) 0.2165(2) 0.42796(10) 0.0325(8) Uani d . 1 . .
H H9 0.7685 0.1604 0.4181 0.039 Uiso calc R 1 . .
C C10 0.8032(2) 0.2871(3) 0.43751(10) 0.0330(8) Uani d . 1 . .
H H10 0.8689 0.2797 0.4353 0.040 Uiso calc R 1 . .
C C11 0.7658(2) 0.3707(2) 0.45060(9) 0.0280(7) Uani d . 1 . .
H H11 0.8069 0.4197 0.4574 0.034 Uiso calc R 1 . .
C C12 0.7640(2) 0.6651(2) 0.47105(9) 0.0227(6) Uani d . 1 . .
C C13 0.8626(2) 0.6836(2) 0.48381(8) 0.0237(6) Uani d . 1 . .
C C14 0.9023(2) 0.7726(2) 0.48046(11) 0.0341(8) Uani d . 1 . .
H H14 0.8676 0.8218 0.4699 0.041 Uiso calc R 1 . .
C C15 0.9924(3) 0.7888(3) 0.49264(12) 0.0461(10) Uani d . 1 . .
H H15 1.0196 0.8489 0.4900 0.055 Uiso calc R 1 . .
C C16 1.0423(3) 0.7181(3) 0.50846(13) 0.0474(11) Uani d . 1 . .
H H16 1.1039 0.7295 0.5168 0.057 Uiso calc R 1 . .
C C17 1.0032(3) 0.6313(3) 0.51216(11) 0.0398(8) Uani d . 1 . .
H H17 1.0374 0.5829 0.5234 0.048 Uiso calc R 1 . .
C C18 0.9141(2) 0.6138(3) 0.49960(9) 0.0306(7) Uani d . 1 . .
H H18 0.8882 0.5530 0.5019 0.037 Uiso calc R 1 . .
O O1S 0.9292(16) 1.1086(15) 0.3972(6) 0.218(6) Uiso d PD 0.50 A -1
C C1S 0.9466(13) 1.0280(17) 0.3923(6) 0.218(6) Uiso d PD 0.50 A -1
C C2S 0.965(2) 0.972(2) 0.4275(8) 0.218(6) Uiso d PD 0.50 A -1
H H2S1 1.0259 0.9886 0.4372 0.328 Uiso calc PR 0.50 A -1
H H2S2 0.9634 0.9045 0.4224 0.328 Uiso calc PR 0.50 A -1
H H2S3 0.9160 0.9865 0.4448 0.328 Uiso calc PR 0.50 A -1
C C3S 0.9503(19) 0.975(2) 0.3559(7) 0.218(6) Uiso d PD 0.50 A -1
H H3S1 0.8956 0.9340 0.3537 0.328 Uiso calc PR 0.50 A -1
H H3S2 1.0073 0.9370 0.3547 0.328 Uiso calc PR 0.50 A -1
H H3S3 0.9504 1.0201 0.3364 0.328 Uiso calc PR 0.50 A -1
O O2S 0.7500 1.0096(11) 0.3750 0.110(5) Uiso d SPD 0.50 . .
H H2S 0.7197 1.0292 0.3574 0.164 Uiso calc PR 0.25 . .
C C21S 0.7500 0.9049(11) 0.3750 0.139(10) Uiso d SPD 0.50 . .
H H21A 0.7999 0.8821 0.3595 0.208 Uiso calc PR 0.25 . .
H H21B 0.6896 0.8821 0.3664 0.208 Uiso calc PR 0.25 . .
H H21C 0.7605 0.8821 0.3992 0.208 Uiso calc PR 0.25 . .

loop_
_atom_site_aniso_label
_atom_site_aniso_U_11
_atom_site_aniso_U_22
_atom_site_aniso_U_33
_atom_site_aniso_U_12
_atom_site_aniso_U_13
_atom_site_aniso_U_23
Zn1 0.01658(17) 0.01739(17) 0.01634(15) 0.00064(12) 0.00086(12) 0.00068(12)
O1 0.0189(9) 0.0175(9) 0.0167(9) 0.0029(8) 0.0001(8) 0.0034(7)
O2 0.0206(10) 0.0193(10) 0.0311(11) -0.0009(9) 0.0009(8) -0.0005(9)
O3 0.0216(11) 0.0258(11) 0.0296(11) -0.0035(9) 0.0013(9) -0.0002(10)
O4 0.0214(11) 0.0262(13) 0.0693(19) -0.0015(9) -0.0062(11) 0.0019(12)
N1 0.0201(12) 0.0213(12) 0.0176(11) 0.0003(9) 0.0009(9) 0.0007(9)
N2 0.0182(12) 0.0232(12) 0.0199(11) 0.0025(11) 0.0015(9) 0.0025(10)
C1 0.0244(15) 0.0299(16) 0.0244(14) 0.0035(13) 0.0059(12) 0.0000(12)
C2 0.044(2) 0.044(2) 0.0218(15) 0.0112(18) 0.0101(15) 0.0016(14)
C3 0.050(2) 0.048(2) 0.0227(16) 0.0158(19) 0.0113(16) 0.0114(15)
C4 0.0378(19) 0.0376(18) 0.0238(15) 0.0120(16) 0.0058(14) 0.0085(13)
C5 0.0206(14) 0.0214(14) 0.0211(14) 0.0008(12) 0.0015(10) 0.0043(11)
C6 0.0199(14) 0.0168(13) 0.0194(12) 0.0026(12) 0.0006(11) 0.0040(10)
C7 0.0206(14) 0.0207(13) 0.0163(12) 0.0010(12) 0.0005(11) 0.0006(10)
C8 0.0267(15) 0.0255(16) 0.0245(15) 0.0056(13) -0.0002(12) -0.0017(12)
C9 0.0317(18) 0.0298(17) 0.0361(18) 0.0124(15) 0.0060(15) -0.0024(14)
C10 0.0231(16) 0.0371(19) 0.0388(19) 0.0086(14) 0.0068(14) 0.0018(15)
C11 0.0214(15) 0.0312(17) 0.0315(17) -0.0005(13) 0.0033(12) 0.0037(14)
C12 0.0192(14) 0.0267(15) 0.0221(14) -0.0017(11) 0.0049(12) -0.0030(13)
C13 0.0204(15) 0.0263(16) 0.0246(14) -0.0009(12) 0.0040(12) -0.0069(12)
C14 0.0275(18) 0.0260(17) 0.049(2) -0.0028(14) 0.0040(14) -0.0056(14)
C15 0.0283(18) 0.0291(18) 0.081(3) -0.0061(16) -0.001(2) -0.0103(19)
C16 0.0218(17) 0.048(2) 0.072(3) -0.0035(16) -0.0083(18) -0.020(2)
C17 0.0292(17) 0.038(2) 0.052(2) 0.0050(16) -0.0075(17) -0.0062(17)
C18 0.0270(16) 0.0290(16) 0.0357(17) -0.0039(14) -0.0012(13) -0.0028(14)

loop_
_atom_type_symbol
_atom_type_description
_atom_type_scat_dispersion_real
_atom_type_scat_dispersion_imag
_atom_type_scat_source
C C 0.0033 0.0016 'International Tables Vol C Tables 4.2.6.8 and 6.1.1.4'
H H 0.0000 0.0000 'International Tables Vol C Tables 4.2.6.8 and 6.1.1.4'
N N 0.0061 0.0033 'International Tables Vol C Tables 4.2.6.8 and 6.1.1.4'
O O 0.0106 0.0060 'International Tables Vol C Tables 4.2.6.8 and 6.1.1.4'
Zn Zn 0.2839 1.4301 'International Tables Vol C Tables 4.2.6.8 and 6.1.1.4'

loop_
_geom_angle_atom_site_label_1
_geom_angle_atom_site_label_2
_geom_angle_atom_site_label_3
_geom_angle_site_symmetry_1
_geom_angle_site_symmetry_3
_geom_angle
_geom_angle_publ_flag
O3 Zn1 O1 . . 112.83(9) ?
O3 Zn1 O1 . 2_566 96.98(9) ?
O1 Zn1 O1 . 2_566 83.16(8) ?
O3 Zn1 N2 . . 95.80(9) ?
O1 Zn1 N2 . . 149.64(9) ?
O1 Zn1 N2 2_566 . 103.94(9) ?
O3 Zn1 N1 . . 92.22(9) ?
O1 Zn1 N1 . . 75.88(9) ?
O1 Zn1 N1 2_566 . 159.01(9) ?
N2 Zn1 N1 . . 93.79(10) ?
O3 Zn1 O1 . 3_665 164.53(8) ?
O1 Zn1 O1 . 3_665 80.57(8) ?
O1 Zn1 O1 2_566 3_665 76.33(8) ?
N2 Zn1 O1 . 3_665 72.80(8) ?
N1 Zn1 O1 . 3_665 98.82(8) ?
C6 O1 Zn1 . . 117.87(17) ?
C6 O1 Zn1 . 4_656 126.55(17) ?
Zn1 O1 Zn1 . 4_656 104.24(9) ?
C6 O1 Zn1 . 3_665 108.97(17) ?
Zn1 O1 Zn1 . 3_665 98.51(8) ?
Zn1 O1 Zn1 4_656 3_665 94.78(7) ?
C6 O2 H2O . . 104.9 ?
C12 O3 Zn1 . . 135.5(2) ?
C5 N1 C1 . . 119.3(3) ?
C5 N1 Zn1 . . 113.71(19) ?
C1 N1 Zn1 . . 126.4(2) ?
C7 N2 C11 . . 119.1(3) ?
C7 N2 Zn1 . . 119.66(19) ?
C11 N2 Zn1 . . 121.3(2) ?
N1 C1 C2 . . 122.9(3) ?
N1 C1 H1 . . 118.6 ?
C2 C1 H1 . . 118.5 ?
C1 C2 C3 . . 118.0(3) ?
C1 C2 H2 . . 121.0 ?
C3 C2 H2 . . 121.0 ?
C2 C3 C4 . . 119.4(3) ?
C2 C3 H3 . . 120.3 ?
C4 C3 H3 . . 120.3 ?
C5 C4 C3 . . 118.3(3) ?
C5 C4 H4 . . 120.9 ?
C3 C4 H4 . . 120.9 ?
N1 C5 C4 . . 122.0(3) ?
N1 C5 C6 . . 116.5(2) ?
C4 C5 C6 . . 121.4(3) ?
O1 C6 O2 . . 114.1(2) ?
O1 C6 C7 . 3_665 109.6(2) ?
O2 C6 C7 . 3_665 106.3(2) ?
O1 C6 C5 . . 109.0(2) ?
O2 C6 C5 . . 107.9(2) ?
C7 C6 C5 3_665 . 109.8(2) ?
N2 C7 C8 . . 122.1(3) ?
N2 C7 C6 . 3_665 115.9(2) ?
C8 C7 C6 . 3_665 122.0(3) ?
C7 C8 C9 . . 118.8(3) ?
C7 C8 H8 . . 120.6 ?
C9 C8 H8 . . 120.6 ?
C10 C9 C8 . . 119.1(3) ?
C10 C9 H9 . . 120.5 ?
C8 C9 H9 . . 120.5 ?
C9 C10 C11 . . 119.4(3) ?
C9 C10 H10 . . 120.3 ?
C11 C10 H10 . . 120.3 ?
N2 C11 C10 . . 121.4(3) ?
N2 C11 H11 . . 119.3 ?
C10 C11 H11 . . 119.3 ?
O4 C12 O3 . . 126.7(3) ?
O4 C12 C13 . . 118.1(3) ?
O3 C12 C13 . . 115.2(3) ?
C18 C13 C14 . . 118.8(3) ?
C18 C13 C12 . . 120.6(3) ?
C14 C13 C12 . . 120.6(3) ?
C15 C14 C13 . . 119.9(4) ?
C15 C14 H14 . . 120.0 ?
C13 C14 H14 . . 120.1 ?
C16 C15 C14 . . 120.2(4) ?
C16 C15 H15 . . 119.9 ?
C14 C15 H15 . . 119.9 ?
C17 C16 C15 . . 119.9(4) ?
C17 C16 H16 . . 120.0 ?
C15 C16 H16 . . 120.0 ?
C16 C17 C18 . . 120.5(4) ?
C16 C17 H17 . . 119.8 ?
C18 C17 H17 . . 119.8 ?
C13 C18 C17 . . 120.6(4) ?
C13 C18 H18 . . 119.7 ?
C17 C18 H18 . . 119.7 ?
O1S C1S C2S . . 114(2) ?
O1S C1S C3S . . 128(2) ?
C2S C1S C3S . . 119(2) ?
C1S C2S H2S1 . . 109.5 ?
C1S C2S H2S2 . . 109.4 ?
H2S1 C2S H2S2 . . 109.5 ?
C1S C2S H2S3 . . 109.5 ?
H2S1 C2S H2S3 . . 109.5 ?
H2S2 C2S H2S3 . . 109.5 ?
C1S C3S H3S1 . . 109.5 ?
C1S C3S H3S2 . . 109.4 ?
H3S1 C3S H3S2 . . 109.5 ?
C1S C3S H3S3 . . 109.5 ?
H3S1 C3S H3S3 . . 109.5 ?
H3S2 C3S H3S3 . . 109.5 ?
C21S O2S H2S . . 109.5 ?
O2S C21S H21A . . 109.00 ?
O2S C21S H21B . . 109.00 ?
H21A C21S H21B . . 110.00 ?
O2S C21S H21C . . 109.00 ?
H21A C21S H21C . . 109.00 ?
H21B C21S H21C . . 109.00 ?

loop_
_geom_bond_atom_site_label_1
_geom_bond_atom_site_label_2
_geom_bond_site_symmetry_2
_geom_bond_distance
_geom_bond_publ_flag
Zn1 O3 . 2.018(2) ?
Zn1 O1 . 2.059(2) ?
Zn1 O1 2_566 2.0776(19) ?
Zn1 N2 . 2.111(3) ?
Zn1 N1 . 2.189(2) ?
Zn1 O1 3_665 2.351(2) ?
O1 C6 . 1.378(3) ?
O1 Zn1 4_656 2.0777(19) ?
O1 Zn1 3_665 2.352(2) ?
O2 C6 . 1.402(4) ?
O2 H2O . 0.8587 ?
O3 C12 . 1.257(4) ?
O4 C12 . 1.235(4) ?
N1 C5 . 1.325(4) ?
N1 C1 . 1.343(4) ?
N2 C7 . 1.336(4) ?
N2 C11 . 1.352(4) ?
C1 C2 . 1.374(5) ?
C1 H1 . 0.9500 ?
C2 C3 . 1.391(5) ?
C2 H2 . 0.9500 ?
C3 C4 . 1.394(5) ?
C3 H3 . 0.9500 ?
C4 C5 . 1.392(4) ?
C4 H4 . 0.9500 ?
C5 C6 . 1.553(4) ?
C6 C7 3_665 1.546(4) ?
C7 C8 . 1.388(4) ?
C7 C6 3_665 1.546(4) ?
C8 C9 . 1.398(5) ?
C8 H8 . 0.9500 ?
C9 C10 . 1.365(5) ?
C9 H9 . 0.9500 ?
C10 C11 . 1.401(5) ?
C10 H10 . 0.9500 ?
C11 H11 . 0.9500 ?
C12 C13 . 1.515(4) ?
C13 C18 . 1.378(5) ?
C13 C14 . 1.401(5) ?
C14 C15 . 1.389(5) ?
C14 H14 . 0.9500 ?
C15 C16 . 1.376(6) ?
C15 H15 . 0.9500 ?
C16 C17 . 1.371(6) ?
C16 H16 . 0.9500 ?
C17 C18 . 1.384(5) ?
C17 H17 . 0.9500 ?
C18 H18 . 0.9500 ?
O1S C1S . 1.195(10) ?
C1S C2S . 1.57(2) ?
C1S C3S . 1.57(2) ?
C2S H2S1 . 0.9800 ?
C2S H2S2 . 0.9800 ?
C2S H2S3 . 0.9800 ?
C3S H3S1 . 0.9800 ?
C3S H3S2 . 0.9800 ?
C3S H3S3 . 0.9800 ?
O2S C21S . 1.499(2) ?
O2S H2S . 0.8400 ?
C21S H21A . 0.98000 ?
C21S H21B . 0.98000 ?
C21S H21C . 0.98000 ?

loop_
_geom_hbond_atom_site_label_D
_geom_hbond_atom_site_label_H
_geom_hbond_atom_site_label_A
_geom_hbond_site_symmetry_A
_geom_hbond_distance_DH
_geom_hbond_distance_HA
_geom_hbond_distance_DA
_geom_hbond_angle_DHA
O2 H2O O4 . 0.86 1.81 2.664(3) 172
